data_7012822
loop_
_publ_author_name
'Weinert, Charles S.'
'Fanwick, Phillip E.'
'Rothwell, Ian P.'

_publ_section_title
;
 Synthesis and structures of the group 1 metal/germanium cage complexes
 [M(&#x00B5;-OC6H3Ph2-2,6)3Ge] (M = Li, Na, K, Rb, Cs); periodic trends
 and alkali metal dependent arene bonding
;
_journal_issue 9
_journal_name_full 'Dalton Transactions'
_journal_page_first 1795
_journal_paper_doi 10.1039/b301623d
_journal_year 2003
_chemical_formula_moiety 'C54 H39 Cs1 Ge1 O3'
_chemical_formula_sum 'C54 H39 Cs Ge O3'
_chemical_formula_weight 941.41
_chemical_name_systematic ' ?'
_space_group_IT_number 15
_symmetry_cell_setting monoclinic
_symmetry_space_group_name_Hall '-C 2yc'
_symmetry_space_group_name_H-M 'C 1 2/c 1'
_atom_type_scat_source 'International Tables for Crystallography (Vol C)'
_audit_creation_date 23-12-02
_audit_creation_method from_MolEN_and_SHELXL
_audit_update_record ' ?'
_cell_angle_alpha 90.00
_cell_angle_beta 108.1847(11)
_cell_angle_gamma 90.00
_cell_formula_units_Z 8
_cell_length_a 38.6426(9)
_cell_length_b 10.7401(2)
_cell_length_c 21.2400(4)
_cell_measurement_reflns_used 30647
_cell_measurement_temperature 150
_cell_measurement_theta_max 27
_cell_measurement_theta_min 1
_cell_volume 8374.9(3)
_computing_cell_refinement DENZO/SCALEPACK_(Otwinowski,_1996)
_computing_data_collection Collect_(Nonius,_1998)
_computing_data_reduction DENZO/SCALEPACK_(Otwinowski,_1996)
_computing_molecular_graphics
;
ORTEP (Johnson, 1976)
PLUTON (Spek, 1991)
;
_computing_publication_material CIF_VAX_MolEN_(Fair,_1990)
_computing_structure_refinement SHELX97_(Sheldrick,_1997)
_computing_structure_solution PATTY_(DIRDIF99,_Beurskins,_1999)
_diffrn_ambient_temperature 150
_diffrn_measured_fraction_theta_full 0.9929
_diffrn_measured_fraction_theta_max 0.9929
_diffrn_measurement_device_type Nonius_KappaCCD
_diffrn_measurement_method \w
_diffrn_radiation_type MO-K\a
_diffrn_radiation_wavelength 0.71073
_diffrn_reflns_av_R_equivalents 0.074
_diffrn_reflns_limit_h_max 50
_diffrn_reflns_limit_h_min 0
_diffrn_reflns_limit_k_max 13
_diffrn_reflns_limit_k_min 0
_diffrn_reflns_limit_l_max 25
_diffrn_reflns_limit_l_min -27
_diffrn_reflns_number 30647
_diffrn_reflns_theta_full 27.5
_diffrn_reflns_theta_max 27.48
_diffrn_reflns_theta_min 1.01
_exptl_absorpt_coefficient_mu 1.615
_exptl_absorpt_correction_T_max 0.8172
_exptl_absorpt_correction_T_min 0.6652
_exptl_absorpt_correction_type refined_empirical_(Otwinowski_&_Minor,_1996
_exptl_crystal_colour colorless
_exptl_crystal_density_diffrn 1.49
_exptl_crystal_description needle
_exptl_crystal_F_000 3792
_exptl_crystal_size_max 0.30
_exptl_crystal_size_mid 0.15
_exptl_crystal_size_min 0.13
_refine_diff_density_max 2.12
_refine_diff_density_min -0.73
_refine_ls_extinction_method none
_refine_ls_goodness_of_fit_ref 1.023
_refine_ls_hydrogen_treatment H_atoms_riding
_refine_ls_matrix_type full
_refine_ls_number_parameters 532
_refine_ls_number_reflns 9409
_refine_ls_number_restraints 0
_refine_ls_R_factor_gt 0.047
_refine_ls_shift/su_max 0.000
_refine_ls_structure_factor_coef Fsqd
_refine_ls_weighting_details '1/[\s^2^(Fo^2^)+(0.0510P)^2^+5.4985P] where P=(Fo^2^+2Fc^2^)/3  '
_refine_ls_weighting_scheme calc
_refine_ls_wR_factor_ref 0.103
_reflns_number_gt 7407
_reflns_number_total 9425
_reflns_threshold_expression >2.0\s(I)
_cod_data_source_file b301623d.txt
_cod_data_source_block SW3401
_cod_depositor_comments
;
The following automatic conversions were performed:
'_refine_ls_weighting_scheme' value 'calc ' changed to 'calc' according to
'/home/saulius/struct/CIF-dictionaries/cif_core.dic' dictionary named
'cif_core.dic' version 2.4.1 from 2010-06-29.

'_geom_angle_publ_flag'
value 'YES' changed to 'yes' according to
'/home/saulius/struct/CIF-dictionaries/cif_core.dic' dictionary named
'cif_core.dic' version 2.4.1 from 2010-06-29 (208
times).

'_geom_bond_publ_flag' value 'YES' changed to 'yes' according to
'/home/saulius/struct/CIF-dictionaries/cif_core.dic' dictionary named
'cif_core.dic' version 2.4.1 from 2010-06-29 (78 times).

Automatic conversion script
Id: cif_fix_enum 1527 2010-12-29 10:47:43Z saulius 
;
_cod_original_formula_sum 'C54 H39 Cs1 Ge1 O3'
_cod_database_code 7012822

loop_
_symmetry_equiv_pos_as_xyz
'x, y, z'
'-x, y, -z+1/2'
'-x, -y, -z'
'x, -y, z+1/2'
'x+1/2, y+1/2, z'
'-x+1/2, y+1/2, -z+1/2'
'-x+1/2, -y+1/2, -z'
'x+1/2, -y+1/2, z+1/2'

loop_
_atom_site_label
_atom_site_type_symbol
_atom_site_fract_x
_atom_site_fract_y
_atom_site_fract_z
_atom_site_U_iso_or_equiv
_atom_site_adp_type
_atom_site_occupancy
_atom_site_symmetry_multiplicity
_atom_site_calc_flag
_atom_site_refinement_flags
_atom_site_disorder_assembly
_atom_site_disorder_group
Cs Cs 0.112200(7) 0.07147(2) 0.141930(12) 0.02839(10) Uani 1 1 d . . .
Ge Ge 0.122463(12) 0.24985(4) -0.00839(2) 0.02253(12) Uani 1 1 d . . .
O(1) O 0.12171(7) 0.3311(2) 0.07183(12) 0.0234(6) Uani 1 1 d . . .
O(2) O 0.08351(7) 0.1435(2) 0.00258(12) 0.0262(7) Uani 1 1 d . . .
O(3) O 0.15963(7) 0.1420(2) 0.04651(13) 0.0252(6) Uani 1 1 d . . .
C(11) C 0.14510(11) 0.4058(3) 0.11643(19) 0.0208(9) Uani 1 1 d . . .
C(12) C 0.13870(11) 0.4224(4) 0.17800(19) 0.0226(9) Uani 1 1 d . . .
C(13) C 0.16302(12) 0.4924(4) 0.2286(2) 0.0299(10) Uani 1 1 d . . .
C(14) C 0.19328(13) 0.5475(4) 0.2190(2) 0.0368(12) Uani 1 1 d . . .
C(15) C 0.19871(12) 0.5349(4) 0.1581(2) 0.0327(11) Uani 1 1 d . . .
C(16) C 0.17509(11) 0.4663(4) 0.1059(2) 0.0253(9) Uani 1 1 d . . .
C(21) C 0.05572(11) 0.1013(4) -0.04917(19) 0.0236(9) Uani 1 1 d . . .
C(22) C 0.04574(12) -0.0252(4) -0.04967(19) 0.0255(9) Uani 1 1 d . . .
C(23) C 0.01726(13) -0.0707(4) -0.1031(2) 0.0394(12) Uani 1 1 d . . .
C(24) C -0.00052(14) 0.0049(5) -0.1563(2) 0.0461(14) Uani 1 1 d . . .
C(25) C 0.00886(12) 0.1288(4) -0.1545(2) 0.0330(11) Uani 1 1 d . . .
C(26) C 0.03622(11) 0.1797(4) -0.10153(18) 0.0254(9) Uani 1 1 d . . .
C(31) C 0.17759(11) 0.0386(3) 0.03860(19) 0.0208(9) Uani 1 1 d . . .
C(32) C 0.19904(11) -0.0232(4) 0.0963(2) 0.0254(9) Uani 1 1 d . . .
C(33) C 0.21534(12) -0.1375(4) 0.0900(2) 0.0316(10) Uani 1 1 d . . .
C(34) C 0.21054(12) -0.1903(4) 0.0296(2) 0.0340(11) Uani 1 1 d . . .
C(35) C 0.19099(12) -0.1280(4) -0.0268(2) 0.0307(10) Uani 1 1 d . . .
C(36) C 0.17483(12) -0.0118(4) -0.0242(2) 0.0265(9) Uani 1 1 d . . .
C(121) C 0.10564(12) 0.3709(4) 0.19017(19) 0.0259(9) Uani 1 1 d . . .
C(122) C 0.07125(12) 0.3942(4) 0.1455(2) 0.0330(10) Uani 1 1 d . . .
C(123) C 0.04041(14) 0.3516(5) 0.1572(3) 0.0509(14) Uani 1 1 d . . .
C(124) C 0.04281(16) 0.2816(5) 0.2134(3) 0.0530(15) Uani 1 1 d . . .
C(125) C 0.07624(18) 0.2561(5) 0.2582(3) 0.0502(15) Uani 1 1 d . . .
C(126) C 0.10793(15) 0.3018(4) 0.2477(2) 0.0365(11) Uani 1 1 d . . .
C(161) C 0.18249(12) 0.4679(4) 0.0412(2) 0.0269(10) Uani 1 1 d . . .
C(162) C 0.21669(13) 0.4340(4) 0.0369(2) 0.0354(11) Uani 1 1 d . . .
C(163) C 0.22515(14) 0.4490(5) -0.0210(2) 0.0419(12) Uani 1 1 d . . .
C(164) C 0.19934(14) 0.4984(5) -0.0768(2) 0.0450(13) Uani 1 1 d . . .
C(165) C 0.16520(14) 0.5308(5) -0.0739(2) 0.0397(12) Uani 1 1 d . . .
C(166) C 0.15681(12) 0.5154(4) -0.0153(2) 0.0306(10) Uani 1 1 d . . .
C(221) C 0.06442(11) -0.1118(4) 0.00557(19) 0.0245(9) Uani 1 1 d . . .
C(222) C 0.10060(12) -0.1459(4) 0.0171(2) 0.0297(10) Uani 1 1 d . . .
C(223) C 0.11782(12) -0.2289(4) 0.0679(2) 0.0312(10) Uani 1 1 d . . .
C(224) C 0.09844(13) -0.2756(4) 0.1074(2) 0.0338(11) Uani 1 1 d . . .
C(225) C 0.06282(14) -0.2428(4) 0.0974(2) 0.0375(11) Uani 1 1 d . . .
C(226) C 0.04543(13) -0.1607(4) 0.0460(2) 0.0328(10) Uani 1 1 d . . .
C(261) C 0.04320(11) 0.3163(4) -0.1012(2) 0.0293(10) Uani 1 1 d . . .
C(262) C 0.04970(14) 0.3708(5) -0.1558(2) 0.0430(12) Uani 1 1 d . . .
C(263) C 0.05702(16) 0.4969(5) -0.1566(3) 0.0612(17) Uani 1 1 d . . .
C(264) C 0.05789(15) 0.5687(5) -0.1037(3) 0.0578(17) Uani 1 1 d . . .
C(265) C 0.05090(15) 0.5178(5) -0.0491(3) 0.0509(15) Uani 1 1 d . . .
C(266) C 0.04353(13) 0.3892(4) -0.0481(2) 0.0391(12) Uani 1 1 d . . .
C(321) C 0.20347(11) 0.0307(4) 0.16343(19) 0.0250(9) Uani 1 1 d . . .
C(322) C 0.21049(11) 0.1577(4) 0.1760(2) 0.0292(10) Uani 1 1 d . . .
C(323) C 0.21338(12) 0.2082(5) 0.2378(2) 0.0380(12) Uani 1 1 d . . .
C(324) C 0.20822(13) 0.1334(6) 0.2869(2) 0.0459(14) Uani 1 1 d . . .
C(325) C 0.20195(13) 0.0083(6) 0.2759(2) 0.0448(13) Uani 1 1 d . . .
C(326) C 0.19956(12) -0.0433(5) 0.2149(2) 0.0361(11) Uani 1 1 d . . .
C(361) C 0.15557(12) 0.0549(4) -0.0866(2) 0.0293(10) Uani 1 1 d . . .
C(362) C 0.12417(14) 0.0077(5) -0.1309(2) 0.0436(13) Uani 1 1 d . . .
C(363) C 0.10632(17) 0.0713(6) -0.1894(2) 0.0594(16) Uani 1 1 d . . .
C(364) C 0.12041(19) 0.1801(6) -0.2046(3) 0.0594(17) Uani 1 1 d . . .
C(365) C 0.15198(19) 0.2271(5) -0.1615(3) 0.0540(16) Uani 1 1 d . . .
C(366) C 0.16938(15) 0.1655(4) -0.1023(2) 0.0410(12) Uani 1 1 d . . .
H(13) H 0.1586 0.5020 0.2699 0.036 Uiso 1 1 calc R . .
H(14) H 0.2100 0.5932 0.2536 0.044 Uiso 1 1 calc R . .
H(15) H 0.2193 0.5741 0.1512 0.039 Uiso 1 1 calc R . .
H(23) H 0.0100 -0.1552 -0.1029 0.047 Uiso 1 1 calc R . .
H(24) H -0.0189 -0.0283 -0.1934 0.055 Uiso 1 1 calc R . .
H(25) H -0.0037 0.1811 -0.1904 0.040 Uiso 1 1 calc R . .
H(33) H 0.2300 -0.1787 0.1287 0.038 Uiso 1 1 calc R . .
H(34) H 0.2206 -0.2698 0.0265 0.041 Uiso 1 1 calc R . .
H(35) H 0.1884 -0.1646 -0.0688 0.037 Uiso 1 1 calc R . .
H(122) H 0.0692 0.4404 0.1064 0.040 Uiso 1 1 calc R . .
H(123) H 0.0172 0.3701 0.1267 0.061 Uiso 1 1 calc R . .
H(124) H 0.0213 0.2513 0.2208 0.064 Uiso 1 1 calc R . .
H(125) H 0.0779 0.2073 0.2963 0.060 Uiso 1 1 calc R . .
H(126) H 0.1310 0.2863 0.2795 0.044 Uiso 1 1 calc R . .
H(162) H 0.2344 0.3999 0.0747 0.042 Uiso 1 1 calc R . .
H(163) H 0.2485 0.4259 -0.0229 0.050 Uiso 1 1 calc R . .
H(164) H 0.2052 0.5097 -0.1167 0.054 Uiso 1 1 calc R . .
H(165) H 0.1475 0.5636 -0.1120 0.048 Uiso 1 1 calc R . .
H(166) H 0.1333 0.5376 -0.0138 0.037 Uiso 1 1 calc R . .
H(222) H 0.1138 -0.1122 -0.0099 0.036 Uiso 1 1 calc R . .
H(223) H 0.1424 -0.2527 0.0751 0.037 Uiso 1 1 calc R . .
H(224) H 0.1100 -0.3317 0.1421 0.041 Uiso 1 1 calc R . .
H(225) H 0.0500 -0.2757 0.1252 0.045 Uiso 1 1 calc R . .
H(226) H 0.0207 -0.1382 0.0388 0.039 Uiso 1 1 calc R . .
H(262) H 0.0491 0.3209 -0.1930 0.052 Uiso 1 1 calc R . .
H(263) H 0.0614 0.5330 -0.1942 0.073 Uiso 1 1 calc R . .
H(264) H 0.0634 0.6548 -0.1041 0.069 Uiso 1 1 calc R . .
H(265) H 0.0511 0.5690 -0.0126 0.061 Uiso 1 1 calc R . .
H(266) H 0.0388 0.3533 -0.0107 0.047 Uiso 1 1 calc R . .
H(322) H 0.2133 0.2101 0.1419 0.035 Uiso 1 1 calc R . .
H(323) H 0.2189 0.2940 0.2461 0.046 Uiso 1 1 calc R . .
H(324) H 0.2090 0.1686 0.3284 0.055 Uiso 1 1 calc R . .
H(325) H 0.1992 -0.0433 0.3103 0.054 Uiso 1 1 calc R . .
H(326) H 0.1952 -0.1301 0.2080 0.043 Uiso 1 1 calc R . .
H(362) H 0.1146 -0.0690 -0.1216 0.052 Uiso 1 1 calc R . .
H(363) H 0.0843 0.0389 -0.2188 0.071 Uiso 1 1 calc R . .
H(364) H 0.1084 0.2227 -0.2447 0.071 Uiso 1 1 calc R . .
H(365) H 0.1620 0.3020 -0.1720 0.065 Uiso 1 1 calc R . .
H(366) H 0.1909 0.1998 -0.0724 0.049 Uiso 1 1 calc R . .

loop_
_atom_site_aniso_label
_atom_site_aniso_U_11
_atom_site_aniso_U_22
_atom_site_aniso_U_33
_atom_site_aniso_U_12
_atom_site_aniso_U_13
_atom_site_aniso_U_23
Cs 0.03386(17) 0.02651(15) 0.02420(15) 0.00007(12) 0.00817(11) -0.00115(11)
Ge 0.0240(2) 0.0212(2) 0.0209(2) -0.00070(18) 0.00471(18) -0.00020(17)
O(1) 0.0214(15) 0.0221(15) 0.0274(14) -0.0049(12) 0.0084(12) -0.0059(12)
O(2) 0.0254(16) 0.0236(15) 0.0232(14) -0.0055(12) -0.0016(12) 0.0006(12)
O(3) 0.0260(16) 0.0254(16) 0.0232(14) 0.0070(12) 0.0061(12) 0.0010(12)
C(11) 0.0181(19) 0.016(2) 0.023(2) 0.0000(16) -0.0014(16) -0.0021(16)
C(12) 0.019(2) 0.020(2) 0.027(2) 0.0046(17) 0.0041(17) 0.0014(17)
C(13) 0.027(2) 0.030(2) 0.026(2) 0.003(2) -0.0020(19) -0.0066(19)
C(14) 0.030(3) 0.038(3) 0.035(3) -0.008(2) 0.000(2) -0.014(2)
C(15) 0.028(2) 0.027(2) 0.038(3) -0.0098(19) 0.003(2) -0.003(2)
C(16) 0.026(2) 0.022(2) 0.027(2) 0.0010(18) 0.0067(18) 0.0016(17)
C(21) 0.023(2) 0.024(2) 0.022(2) -0.0039(18) 0.0044(17) -0.0008(17)
C(22) 0.029(2) 0.021(2) 0.024(2) -0.0041(18) 0.0051(18) -0.0002(17)
C(23) 0.040(3) 0.031(3) 0.035(3) -0.008(2) -0.006(2) 0.002(2)
C(24) 0.044(3) 0.045(3) 0.032(3) -0.009(2) -0.013(2) -0.004(2)
C(25) 0.033(3) 0.034(3) 0.025(2) -0.003(2) -0.0006(19) 0.0040(19)
C(26) 0.027(2) 0.029(2) 0.020(2) -0.0006(18) 0.0074(17) 0.0011(17)
C(31) 0.020(2) 0.017(2) 0.028(2) -0.0023(16) 0.0104(17) 0.0008(16)
C(32) 0.022(2) 0.023(2) 0.033(2) 0.0000(18) 0.0109(18) 0.0065(18)
C(33) 0.028(2) 0.025(2) 0.040(3) 0.0014(19) 0.007(2) 0.008(2)
C(34) 0.035(3) 0.015(2) 0.056(3) -0.0014(19) 0.021(2) -0.001(2)
C(35) 0.036(3) 0.024(2) 0.038(2) -0.002(2) 0.021(2) -0.005(2)
C(36) 0.029(2) 0.025(2) 0.032(2) -0.0031(19) 0.0183(19) -0.0015(18)
C(121) 0.032(2) 0.020(2) 0.027(2) 0.0001(18) 0.0113(19) -0.0076(17)
C(122) 0.028(2) 0.035(3) 0.036(2) -0.003(2) 0.010(2) -0.012(2)
C(123) 0.034(3) 0.065(4) 0.055(3) -0.013(3) 0.016(3) -0.026(3)
C(124) 0.052(4) 0.060(4) 0.059(4) -0.026(3) 0.035(3) -0.031(3)
C(125) 0.088(5) 0.035(3) 0.048(3) -0.011(3) 0.050(3) -0.010(2)
C(126) 0.060(3) 0.024(2) 0.028(2) 0.004(2) 0.018(2) -0.0056(19)
C(161) 0.027(2) 0.023(2) 0.029(2) -0.0117(18) 0.0068(19) -0.0030(18)
C(162) 0.028(2) 0.037(3) 0.040(3) -0.010(2) 0.009(2) 0.002(2)
C(163) 0.034(3) 0.049(3) 0.048(3) -0.014(2) 0.020(2) -0.005(2)
C(164) 0.048(3) 0.055(3) 0.034(3) -0.024(3) 0.016(2) -0.006(2)
C(165) 0.042(3) 0.043(3) 0.031(2) -0.016(2) 0.006(2) 0.000(2)
C(166) 0.031(2) 0.025(2) 0.033(2) -0.0072(19) 0.006(2) 0.0011(19)
C(221) 0.027(2) 0.0170(19) 0.025(2) -0.0051(18) 0.0016(18) -0.0036(17)
C(222) 0.028(2) 0.030(2) 0.031(2) -0.008(2) 0.0092(19) -0.0059(19)
C(223) 0.027(2) 0.024(2) 0.040(3) 0.0017(19) 0.006(2) -0.004(2)
C(224) 0.045(3) 0.022(2) 0.029(2) 0.005(2) 0.003(2) 0.0055(19)
C(225) 0.046(3) 0.028(2) 0.043(3) -0.002(2) 0.021(2) 0.011(2)
C(226) 0.029(2) 0.029(2) 0.039(2) 0.000(2) 0.008(2) 0.004(2)
C(261) 0.023(2) 0.027(2) 0.030(2) 0.0025(19) -0.0033(18) 0.0060(19)
C(262) 0.044(3) 0.038(3) 0.045(3) 0.001(2) 0.011(2) 0.014(2)
C(263) 0.059(4) 0.042(3) 0.077(4) -0.001(3) 0.013(3) 0.030(3)
C(264) 0.050(3) 0.026(3) 0.078(4) 0.001(2) -0.008(3) 0.018(3)
C(265) 0.048(3) 0.034(3) 0.054(3) 0.007(2) -0.008(3) -0.007(3)
C(266) 0.036(3) 0.036(3) 0.037(3) 0.007(2) -0.001(2) 0.002(2)
C(321) 0.017(2) 0.032(2) 0.025(2) 0.0028(17) 0.0047(17) 0.0080(18)
C(322) 0.024(2) 0.033(2) 0.027(2) 0.0025(19) 0.0031(18) 0.0037(19)
C(323) 0.027(3) 0.049(3) 0.030(2) 0.011(2) -0.002(2) -0.004(2)
C(324) 0.030(3) 0.079(4) 0.025(2) 0.008(3) 0.004(2) -0.005(3)
C(325) 0.030(3) 0.074(4) 0.030(3) -0.001(3) 0.008(2) 0.018(3)
C(326) 0.027(2) 0.044(3) 0.035(2) 0.001(2) 0.007(2) 0.011(2)
C(361) 0.037(3) 0.031(2) 0.023(2) 0.006(2) 0.0134(19) -0.0025(18)
C(362) 0.053(3) 0.048(3) 0.029(2) -0.005(3) 0.012(2) 0.002(2)
C(363) 0.057(4) 0.086(5) 0.029(3) 0.001(3) 0.004(3) -0.004(3)
C(364) 0.091(5) 0.059(4) 0.030(3) 0.024(4) 0.022(3) 0.005(3)
C(365) 0.099(5) 0.030(3) 0.044(3) 0.012(3) 0.039(3) 0.008(2)
C(366) 0.068(4) 0.026(2) 0.034(3) 0.003(2) 0.022(2) 0.001(2)

loop_
_geom_angle_atom_site_label_1
_geom_angle_atom_site_label_2
_geom_angle_atom_site_label_3
_geom_angle
_geom_angle_publ_flag
O(2) Cs O(3) 53.88(7) yes
O(2) Cs O(1) 50.76(7) yes
O(3) Cs O(1) 48.60(7) yes
O(2) Cs C(126) 113.43(9) yes
O(3) Cs C(126) 113.69(10) yes
O(1) Cs C(126) 73.22(9) yes
O(2) Cs C(121) 90.82(9) yes
O(3) Cs C(121) 94.45(9) yes
O(1) Cs C(121) 49.83(9) yes
C(126) Cs C(121) 23.95(10) yes
O(2) Cs C(321) 102.55(9) yes
O(3) Cs C(321) 49.59(8) yes
O(1) Cs C(321) 84.94(8) yes
C(126) Cs C(321) 105.40(12) yes
C(121) Cs C(321) 104.45(10) yes
O(2) Cs C(222) 58.96(9) yes
O(3) Cs C(222) 68.82(9) yes
O(1) Cs C(222) 103.61(9) yes
C(126) Cs C(222) 169.40(11) yes
C(121) Cs C(222) 149.78(10) yes
C(321) Cs C(222) 84.15(10) yes
O(2) Cs C(326) 123.70(10) yes
O(3) Cs C(326) 72.49(9) yes
O(1) Cs C(326) 106.10(9) yes
C(126) Cs C(326) 101.86(12) yes
C(121) Cs C(326) 110.74(11) yes
C(321) Cs C(326) 23.33(10) yes
C(222) Cs C(326) 88.73(11) yes
O(2) Cs C(221) 51.51(8) yes
O(3) Cs C(221) 82.46(8) yes
O(1) Cs C(221) 102.10(8) yes
C(126) Cs C(221) 146.74(11) yes
C(121) Cs C(221) 135.03(9) yes
C(321) Cs C(221) 106.95(10) yes
C(222) Cs C(221) 23.01(10) yes
C(326) Cs C(221) 110.90(11) yes
O(2) Cs C(223) 81.46(9) yes
O(3) Cs C(223) 79.24(9) yes
O(1) Cs C(223) 122.45(9) yes
C(126) Cs C(223) 164.07(10) yes
C(121) Cs C(223) 171.97(10) yes
C(321) Cs C(223) 75.32(10) yes
C(222) Cs C(223) 22.61(9) yes
C(326) Cs C(223) 72.30(11) yes
C(221) Cs C(223) 39.71(9) yes
O(2) Cs C(226) 69.06(8) yes
O(3) Cs C(226) 104.35(9) yes
O(1) Cs C(226) 119.10(8) yes
C(126) Cs C(226) 133.42(12) yes
C(121) Cs C(226) 134.06(10) yes
C(321) Cs C(226) 119.76(10) yes
C(222) Cs C(226) 38.98(11) yes
C(326) Cs C(226) 114.80(11) yes
C(221) Cs C(226) 22.07(10) yes
C(223) Cs C(226) 44.67(10) yes
O(2) Cs C(322) 99.86(9) yes
O(3) Cs C(322) 47.37(8) yes
O(1) Cs C(322) 67.84(8) yes
C(126) Cs C(322) 87.00(11) yes
C(121) Cs C(322) 82.82(10) yes
C(321) Cs C(322) 21.88(10) yes
C(222) Cs C(322) 101.29(10) yes
C(326) Cs C(322) 38.47(10) yes
C(221) Cs C(322) 122.50(10) yes
C(223) Cs C(322) 96.27(10) yes
C(226) Cs C(322) 139.53(10) yes
O(1) Ge O(3) 87.20(11) yes
O(1) Ge O(2) 86.25(11) yes
O(3) Ge O(2) 91.88(12) yes
O(1) Ge Cs 57.10(8) yes
O(3) Ge Cs 56.59(9) yes
O(2) Ge Cs 47.91(7) yes
C(11) O(1) Ge 134.4(3) yes
C(11) O(1) Cs 109.6(2) yes
Ge O(1) Cs 92.97(9) yes
C(21) O(2) Ge 122.9(2) yes
C(21) O(2) Cs 133.5(2) yes
Ge O(2) Cs 102.24(10) yes
C(31) O(3) Ge 137.3(2) yes
C(31) O(3) Cs 107.5(2) yes
Ge O(3) Cs 93.39(10) yes
O(1) C(11) C(16) 124.6(4) yes
O(1) C(11) C(12) 116.8(4) yes
C(16) C(11) C(12) 118.6(3) yes
O(1) C(11) Cs 51.34(18) yes
C(16) C(11) Cs 140.1(3) yes
C(12) C(11) Cs 80.2(2) yes
C(13) C(12) C(11) 120.4(4) yes
C(13) C(12) C(121) 118.2(4) yes
C(11) C(12) C(121) 121.4(3) yes
C(13) C(12) Cs 137.4(3) yes
C(11) C(12) Cs 79.0(2) yes
C(121) C(12) Cs 59.3(2) yes
C(14) C(13) C(12) 120.7(4) yes
C(15) C(14) C(13) 118.7(4) yes
C(14) C(15) C(16) 122.7(4) yes
C(11) C(16) C(15) 118.8(4) yes
C(11) C(16) C(161) 123.9(4) yes
C(15) C(16) C(161) 117.3(4) yes
O(2) C(21) C(26) 122.3(4) yes
O(2) C(21) C(22) 118.3(3) yes
C(26) C(21) C(22) 119.4(4) yes
C(23) C(22) C(21) 119.1(4) yes
C(23) C(22) C(221) 118.9(4) yes
C(21) C(22) C(221) 122.0(4) yes
C(24) C(23) C(22) 121.3(4) yes
C(25) C(24) C(23) 119.0(4) yes
C(24) C(25) C(26) 121.9(4) yes
C(25) C(26) C(21) 119.1(4) yes
C(25) C(26) C(261) 118.7(4) yes
C(21) C(26) C(261) 122.2(4) yes
O(3) C(31) C(36) 122.9(3) yes
O(3) C(31) C(32) 117.7(3) yes
C(36) C(31) C(32) 119.3(4) yes
O(3) C(31) Cs 52.95(18) yes
C(36) C(31) Cs 134.8(3) yes
C(32) C(31) Cs 82.0(2) yes
C(33) C(32) C(31) 119.2(4) yes
C(33) C(32) C(321) 120.4(4) yes
C(31) C(32) C(321) 120.4(4) yes
C(33) C(32) Cs 134.1(3) yes
C(31) C(32) Cs 77.1(2) yes
C(321) C(32) Cs 61.0(2) yes
C(34) C(33) C(32) 121.3(4) yes
C(33) C(34) C(35) 119.7(4) yes
C(34) C(35) C(36) 121.8(4) yes
C(35) C(36) C(31) 118.3(4) yes
C(35) C(36) C(361) 119.9(4) yes
C(31) C(36) C(361) 121.7(4) yes
C(122) C(121) C(126) 118.3(4) yes
C(122) C(121) C(12) 120.2(4) yes
C(126) C(121) C(12) 121.5(4) yes
C(122) C(121) Cs 96.3(3) yes
C(126) C(121) Cs 76.9(2) yes
C(12) C(121) Cs 98.6(2) yes
C(123) C(122) C(121) 121.0(5) yes
C(123) C(122) Cs 95.1(3) yes
C(121) C(122) Cs 62.4(2) yes
C(122) C(123) C(124) 120.6(5) yes
C(125) C(124) C(123) 120.0(5) yes
C(124) C(125) C(126) 120.1(5) yes
C(124) C(125) Cs 96.4(3) yes
C(126) C(125) Cs 63.9(2) yes
C(125) C(126) C(121) 120.1(5) yes
C(125) C(126) Cs 94.3(3) yes
C(121) C(126) Cs 79.1(2) yes
C(166) C(161) C(162) 118.1(4) yes
C(166) C(161) C(16) 120.6(4) yes
C(162) C(161) C(16) 121.0(4) yes
C(163) C(162) C(161) 121.3(4) yes
C(162) C(163) C(164) 119.9(5) yes
C(165) C(164) C(163) 119.8(5) yes
C(164) C(165) C(166) 120.1(5) yes
C(165) C(166) C(161) 120.8(5) yes
C(222) C(221) C(226) 119.1(4) yes
C(222) C(221) C(22) 121.0(4) yes
C(226) C(221) C(22) 120.0(4) yes
C(222) C(221) Cs 76.2(2) yes
C(226) C(221) Cs 86.8(2) yes
C(22) C(221) Cs 107.4(2) yes
C(221) C(222) C(223) 120.9(4) yes
C(221) C(222) Cs 80.8(2) yes
C(223) C(222) Cs 85.5(2) yes
C(224) C(223) C(222) 118.9(4) yes
C(224) C(223) Cs 86.7(3) yes
C(222) C(223) Cs 71.9(2) yes
C(225) C(224) C(223) 121.4(4) yes
C(225) C(224) Cs 81.4(3) yes
C(223) C(224) Cs 72.0(2) yes
C(224) C(225) C(226) 119.8(4) yes
C(224) C(225) Cs 77.9(3) yes
C(226) C(225) Cs 73.7(3) yes
C(221) C(226) C(225) 120.0(4) yes
C(221) C(226) Cs 71.1(2) yes
C(225) C(226) Cs 85.0(3) yes
C(266) C(261) C(262) 119.2(4) yes
C(266) C(261) C(26) 121.4(4) yes
C(262) C(261) C(26) 119.4(4) yes
C(263) C(262) C(261) 120.9(5) yes
C(264) C(263) C(262) 119.9(6) yes
C(263) C(264) C(265) 120.6(5) yes
C(264) C(265) C(266) 119.5(5) yes
C(261) C(266) C(265) 119.8(5) yes
C(326) C(321) C(322) 117.8(4) yes
C(326) C(321) C(32) 121.1(4) yes
C(322) C(321) C(32) 121.1(4) yes
C(326) C(321) Cs 79.6(2) yes
C(322) C(321) Cs 91.8(3) yes
C(32) C(321) Cs 96.6(2) yes
C(323) C(322) C(321) 120.9(4) yes
C(323) C(322) Cs 93.3(3) yes
C(321) C(322) Cs 66.4(2) yes
C(324) C(323) C(322) 119.9(5) yes
C(325) C(324) C(323) 120.0(5) yes
C(324) C(325) C(326) 120.6(5) yes
C(324) C(325) Cs 91.4(3) yes
C(326) C(325) Cs 65.9(3) yes
C(325) C(326) C(321) 120.7(5) yes
C(325) C(326) Cs 92.7(3) yes
C(321) C(326) Cs 77.1(2) yes
C(362) C(361) C(366) 118.3(4) yes
C(362) C(361) C(36) 121.4(4) yes
C(366) C(361) C(36) 120.3(4) yes
C(361) C(362) C(363) 120.8(5) yes
C(364) C(363) C(362) 120.3(6) yes
C(363) C(364) C(365) 119.5(5) yes
C(364) C(365) C(366) 120.3(5) yes
C(361) C(366) C(365) 120.7(5) yes

loop_
_geom_bond_atom_site_label_1
_geom_bond_atom_site_label_2
_geom_bond_distance
_geom_bond_publ_flag
Cs O(2) 2.922(3) yes
Cs O(3) 3.219(3) yes
Cs O(1) 3.236(3) yes
Cs C(126) 3.381(4) yes
Cs C(121) 3.408(4) yes
Cs C(321) 3.440(4) yes
Cs C(222) 3.455(4) yes
Cs C(326) 3.472(4) yes
Cs C(221) 3.512(4) yes
Cs C(223) 3.625(4) yes
Cs C(226) 3.707(4) yes
Cs C(322) 3.754(4) yes
Ge O(1) 1.923(3) yes
Ge O(3) 1.929(3) yes
Ge O(2) 1.960(3) yes
O(1) C(11) 1.350(4) yes
O(2) C(21) 1.353(4) yes
O(3) C(31) 1.347(5) yes
C(11) C(16) 1.406(6) yes
C(11) C(12) 1.416(6) yes
C(12) C(13) 1.405(5) yes
C(12) C(121) 1.487(6) yes
C(13) C(14) 1.382(6) yes
C(14) C(15) 1.379(6) yes
C(15) C(16) 1.405(6) yes
C(16) C(161) 1.488(6) yes
C(21) C(26) 1.411(5) yes
C(21) C(22) 1.411(5) yes
C(22) C(23) 1.400(6) yes
C(22) C(221) 1.495(6) yes
C(23) C(24) 1.386(6) yes
C(24) C(25) 1.377(6) yes
C(25) C(26) 1.392(6) yes
C(26) C(261) 1.491(6) yes
C(31) C(36) 1.413(5) yes
C(31) C(32) 1.413(5) yes
C(32) C(33) 1.405(6) yes
C(32) C(321) 1.498(6) yes
C(33) C(34) 1.361(6) yes
C(34) C(35) 1.375(6) yes
C(35) C(36) 1.404(6) yes
C(36) C(361) 1.486(6) yes
C(121) C(122) 1.394(6) yes
C(121) C(126) 1.409(6) yes
C(122) C(123) 1.370(7) yes
C(123) C(124) 1.389(8) yes
C(124) C(125) 1.371(8) yes
C(125) C(126) 1.400(7) yes
C(161) C(166) 1.394(6) yes
C(161) C(162) 1.401(6) yes
C(162) C(163) 1.377(7) yes
C(163) C(164) 1.394(7) yes
C(164) C(165) 1.384(7) yes
C(165) C(166) 1.390(6) yes
C(221) C(222) 1.391(6) yes
C(221) C(226) 1.395(6) yes
C(222) C(223) 1.398(6) yes
C(223) C(224) 1.381(6) yes
C(224) C(225) 1.372(7) yes
C(225) C(226) 1.401(6) yes
C(261) C(266) 1.370(6) yes
C(261) C(262) 1.389(6) yes
C(262) C(263) 1.385(7) yes
C(263) C(264) 1.354(8) yes
C(264) C(265) 1.382(8) yes
C(265) C(266) 1.411(7) yes
C(321) C(326) 1.398(6) yes
C(321) C(322) 1.399(6) yes
C(322) C(323) 1.392(6) yes
C(323) C(324) 1.379(7) yes
C(324) C(325) 1.372(8) yes
C(325) C(326) 1.386(7) yes
C(361) C(362) 1.380(6) yes
C(361) C(366) 1.385(6) yes
C(362) C(363) 1.396(7) yes
C(363) C(364) 1.370(8) yes
C(364) C(365) 1.373(8) yes
C(365) C(366) 1.394(7) yes
